data_4077154
loop_
_publ_author_name
'Ramachandran, Bhaskar M.'
'Trupia, Sabrina M.'
'Geiger, William E.'
'Carroll, Patrick J.'
'Sneddon, Larry G.'

_publ_section_title
;
 Synthetic, Structural, Chemical, and Electrochemical Studies of the
 Metallatricarbadecaboranyl Analogues of Ferrocene, Ruthenocene, and
 Osmocene and the Observation of a
 Reversible\h6&#x2212;\h4Tricarbadecaboranyl Coordination that Is
 Analogous to the\h5&#x2212;\h3Cyclopentadienyl Ring-Slippage Process
;
_journal_issue 23
_journal_name_full Organometallics
_journal_page_first 5078
_journal_paper_doi 10.1021/om020757u
_journal_volume 21
_journal_year 2002
_chemical_formula_sum 'C17 H19 B7 Cr Fe O3'
_chemical_formula_weight 454.84
_space_group_IT_number 14
_symmetry_cell_setting monoclinic
_symmetry_Int_Tables_number 14
_symmetry_space_group_name_Hall '-P 2yn'
_symmetry_space_group_name_H-M 'P 1 21/n 1'
_atom_sites_solution_hydrogens geom
_atom_sites_solution_primary direct
_atom_sites_solution_secondary difmap
_audit_creation_method SHELXL
_cell_angle_alpha 90.00
_cell_angle_beta 102.640(1)
_cell_angle_gamma 90.00
_cell_formula_units_Z 8
_cell_length_a 14.6585(3)
_cell_length_b 13.7293(3)
_cell_length_c 20.0208(3)
_cell_measurement_temperature 200(2)
_cell_volume 3931.55(13)
_computing_structure_refinement 'SHELXL-93 (Sheldrick, 1993)'
_computing_structure_solution 'SIR92 (Altomare, 1993)'
_diffrn_ambient_temperature 200(2)
_diffrn_measurement_device 'image plate area detector'
_diffrn_measurement_device_type 'Rigaku R-AXIS IIc'
_diffrn_measurement_method 'phi oscillations'
_diffrn_radiation_monochromator graphite
_diffrn_radiation_source 'rotating anode'
_diffrn_radiation_type MoK\a
_diffrn_radiation_wavelength 0.71069
_diffrn_reflns_av_R_equivalents 0.0499
_diffrn_reflns_av_sigmaI/netI 0.0313
_diffrn_reflns_limit_h_max 17
_diffrn_reflns_limit_h_min -16
_diffrn_reflns_limit_k_max 16
_diffrn_reflns_limit_k_min -16
_diffrn_reflns_limit_l_max 24
_diffrn_reflns_limit_l_min -23
_diffrn_reflns_number 28993
_diffrn_reflns_theta_max 25.35
_diffrn_reflns_theta_min 2.56
_exptl_absorpt_coefficient_mu 1.307
_exptl_absorpt_correction_type none
_exptl_crystal_density_diffrn 1.537
_exptl_crystal_F_000 1840
_exptl_crystal_size_max 0.22
_exptl_crystal_size_mid 0.20
_exptl_crystal_size_min 0.008
_refine_diff_density_max 0.305
_refine_diff_density_min -0.643
_refine_diff_density_rms 0.083
_refine_ls_extinction_method none
_refine_ls_goodness_of_fit_all 1.189
_refine_ls_goodness_of_fit_obs 1.213
_refine_ls_matrix_type full
_refine_ls_number_parameters 595
_refine_ls_number_reflns 6890
_refine_ls_number_restraints 0
_refine_ls_restrained_S_all 1.189
_refine_ls_restrained_S_obs 1.213
_refine_ls_R_factor_all 0.0728
_refine_ls_R_factor_obs 0.0632
_refine_ls_shift/esd_max -0.001
_refine_ls_shift/esd_mean 0.000
_refine_ls_structure_factor_coef Fsqd
_refine_ls_weighting_details 'w=1/[\s^2^(Fo^2^)+(0.0558P)^2^+7.6405P] where P=(Fo^2^+2Fc^2^)/3'
_refine_ls_weighting_scheme calc
_refine_ls_wR_factor_all 0.1442
_refine_ls_wR_factor_obs 0.1391
_reflns_number_observed 6206
_reflns_number_total 6890
_reflns_observed_criterion >2sigma(I)
_cod_data_source_file om020757u.cif
_cod_data_source_block cmpd9
_cod_depositor_comments
;
The following automatic conversions were performed:

'_refine_ls_weighting_scheme' value 'calc
w=1/[\s^2^(Fo^2^)+(0.0558P)^2^+7.6405P] where P=(Fo^2^+2Fc^2^)/3' was
changed to 'calc'. New tag '_refine_ls_weighting_details' was
created. The value of the new tag was set to
'w=1/[\s^2^(Fo^2^)+(0.0558P)^2^+7.6405P] where P=(Fo^2^+2Fc^2^)/3'.

Automatic conversion script
Id: cif_fix_values 3143 2015-03-26 13:38:13Z robertas 
;
_cod_original_sg_symbol_H-M 'P 21/n     '
_cod_database_code 4077154

loop_
_symmetry_equiv_pos_as_xyz
'x, y, z'
'-x+1/2, y+1/2, -z+1/2'
'-x, -y, -z'
'x-1/2, -y-1/2, z-1/2'

loop_
_atom_site_aniso_label
_atom_site_aniso_U_11
_atom_site_aniso_U_22
_atom_site_aniso_U_33
_atom_site_aniso_U_23
_atom_site_aniso_U_13
_atom_site_aniso_U_12
Fe1 0.0367(4) 0.0299(3) 0.0310(3) 0.0041(2) 0.0077(3) 0.0006(3)
C2 0.034(2) 0.028(2) 0.030(2) 0.000(2) 0.007(2) 0.002(2)
C3 0.076(4) 0.050(3) 0.035(3) 0.005(2) 0.012(3) 0.013(3)
C4 0.036(2) 0.026(2) 0.048(3) 0.000(2) 0.013(2) -0.001(2)
B5 0.030(3) 0.032(3) 0.045(3) 0.001(2) 0.008(2) 0.001(2)
B6 0.050(3) 0.046(3) 0.055(3) 0.011(3) 0.033(3) 0.010(3)
B7 0.054(4) 0.042(3) 0.040(3) -0.010(2) -0.003(3) 0.006(3)
B8 0.045(3) 0.035(3) 0.038(3) 0.005(2) 0.011(2) 0.008(2)
B9 0.071(4) 0.044(3) 0.038(3) 0.000(2) 0.018(3) 0.016(3)
B10 0.049(3) 0.031(3) 0.046(3) -0.002(2) 0.013(3) 0.000(2)
B11 0.042(3) 0.035(3) 0.042(3) 0.001(2) 0.011(2) 0.007(2)
Cr 0.0459(4) 0.0351(4) 0.0309(4) 0.0015(3) 0.0110(3) -0.0012(3)
C12 0.057(3) 0.032(2) 0.029(2) 0.008(2) 0.014(2) 0.011(2)
C13 0.054(3) 0.067(4) 0.040(3) 0.012(3) 0.019(2) 0.026(3)
C14 0.087(5) 0.094(5) 0.042(3) 0.016(3) 0.026(3) 0.051(4)
C15 0.161(8) 0.059(4) 0.049(4) 0.020(3) 0.053(5) 0.046(5)
C16 0.174(8) 0.027(3) 0.048(3) -0.002(2) 0.040(4) -0.010(4)
C17 0.110(5) 0.031(2) 0.033(3) 0.002(2) 0.025(3) -0.015(3)
C18 0.041(3) 0.068(4) 0.050(3) 0.009(3) 0.013(2) 0.007(3)
C20 0.049(3) 0.051(3) 0.062(3) 0.007(3) 0.005(3) -0.009(3)
C22 0.053(3) 0.036(3) 0.037(2) 0.001(2) 0.019(2) -0.006(2)
O19 0.074(3) 0.140(5) 0.042(2) 0.023(2) 0.026(2) 0.025(3)
O21 0.088(4) 0.049(3) 0.132(5) -0.003(3) 0.011(3) -0.023(2)
O23 0.048(2) 0.053(2) 0.061(2) -0.004(2) 0.020(2) -0.004(2)
C24 0.046(3) 0.040(3) 0.069(4) 0.020(3) -0.001(3) 0.006(2)
C25 0.056(3) 0.043(3) 0.059(3) 0.017(2) 0.027(3) 0.016(2)
C26 0.061(3) 0.032(2) 0.042(3) 0.003(2) 0.009(2) 0.003(2)
C27 0.048(3) 0.039(3) 0.051(3) 0.010(2) 0.016(2) 0.002(2)
C28 0.061(3) 0.039(3) 0.041(3) 0.011(2) 0.006(2) 0.007(2)
Fe1' 0.0405(4) 0.0335(4) 0.0322(3) 0.0039(3) 0.0103(3) -0.0024(3)
C2' 0.029(2) 0.041(3) 0.037(2) 0.004(2) 0.003(2) -0.001(2)
C3' 0.060(3) 0.048(3) 0.038(3) 0.006(2) 0.017(2) 0.005(2)
C4' 0.040(3) 0.036(2) 0.037(2) 0.006(2) 0.011(2) 0.007(2)
B5' 0.036(3) 0.065(4) 0.038(3) 0.005(3) 0.008(2) -0.002(3)
B6' 0.044(3) 0.067(4) 0.048(3) 0.004(3) 0.020(3) 0.002(3)
B7' 0.048(3) 0.039(3) 0.036(3) -0.001(2) 0.014(3) 0.004(2)
B8' 0.039(3) 0.055(4) 0.041(3) 0.015(3) 0.017(3) 0.015(3)
B9' 0.062(4) 0.059(4) 0.049(3) 0.006(3) 0.025(3) 0.020(3)
B10' 0.058(4) 0.036(3) 0.050(3) 0.010(3) 0.018(3) 0.014(3)
B11' 0.046(3) 0.065(4) 0.052(4) 0.019(3) 0.021(3) 0.018(3)
Cr' 0.0411(4) 0.0314(4) 0.0290(4) 0.0002(3) 0.0092(3) -0.0005(3)
C12' 0.036(2) 0.035(2) 0.029(2) 0.005(2) 0.011(2) -0.001(2)
C13' 0.036(2) 0.039(2) 0.031(2) 0.003(2) 0.006(2) 0.004(2)
C14' 0.042(3) 0.041(3) 0.036(2) 0.003(2) 0.007(2) 0.008(2)
C15' 0.059(3) 0.034(2) 0.037(2) -0.001(2) 0.015(2) 0.006(2)
C16' 0.054(3) 0.036(3) 0.033(2) -0.004(2) 0.003(2) -0.010(2)
C17' 0.043(3) 0.042(3) 0.034(2) 0.005(2) 0.005(2) -0.008(2)
C18' 0.051(3) 0.036(2) 0.038(3) -0.001(2) 0.008(2) 0.006(2)
C20' 0.054(3) 0.040(3) 0.044(3) 0.001(2) 0.024(2) -0.006(2)
C22' 0.054(3) 0.041(3) 0.033(2) -0.002(2) 0.011(2) 0.001(2)
O19' 0.065(2) 0.052(2) 0.050(2) 0.006(2) 0.030(2) 0.002(2)
O21' 0.086(3) 0.043(2) 0.073(3) -0.016(2) 0.040(2) -0.018(2)
O23' 0.056(2) 0.062(2) 0.049(2) 0.006(2) 0.010(2) 0.018(2)
C24' 0.070(4) 0.046(3) 0.071(4) 0.017(3) -0.011(3) 0.005(3)
C25' 0.078(4) 0.046(3) 0.077(4) 0.027(3) 0.037(4) 0.019(3)
C26' 0.107(5) 0.038(3) 0.046(3) 0.003(2) 0.017(3) -0.003(3)
C27' 0.074(4) 0.046(3) 0.079(4) 0.011(3) 0.022(4) -0.014(3)
C28' 0.115(6) 0.043(3) 0.043(3) 0.007(2) 0.029(3) 0.007(3)

loop_
_atom_site_label
_atom_site_type_symbol
_atom_site_fract_x
_atom_site_fract_y
_atom_site_fract_z
_atom_site_U_iso_or_equiv
_atom_site_thermal_displace_type
_atom_site_occupancy
_atom_site_calc_flag
_atom_site_refinement_flags
Fe1 Fe 0.87190(4) 0.39509(4) 0.86411(3) 0.0325(2) Uani 1 d .
C2 C 0.8523(3) 0.4616(3) 0.7743(2) 0.0309(9) Uani 1 d .
C3 C 0.8406(4) 0.4808(4) 0.9336(3) 0.0537(14) Uani 1 d .
C4 C 0.9059(3) 0.5391(3) 0.8189(2) 0.0361(10) Uani 1 d .
B5 B 0.7503(4) 0.4561(4) 0.7902(3) 0.0359(11) Uani 1 d .
B6 B 0.7431(4) 0.4683(4) 0.8811(3) 0.0471(14) Uani 1 d .
B7 B 0.9097(5) 0.5480(4) 0.9061(3) 0.0475(14) Uani 1 d .
B8 B 0.7966(4) 0.5699(4) 0.7668(3) 0.0391(12) Uani 1 d .
B9 B 0.7923(5) 0.5872(4) 0.9096(3) 0.0500(15) Uani 1 d .
B10 B 0.8410(4) 0.6294(4) 0.8438(3) 0.0418(13) Uani 1 d .
B11 B 0.7270(4) 0.5731(4) 0.8256(3) 0.0396(12) Uani 1 d .
Cr Cr 0.87302(6) 0.47323(5) 0.60698(4) 0.0369(2) Uani 1 d .
C12 C 0.8847(4) 0.4211(3) 0.7144(2) 0.0385(11) Uani 1 d .
C13 C 0.9751(4) 0.4409(4) 0.7035(3) 0.0525(14) Uani 1 d .
H13 H 1.0141(4) 0.4835(4) 0.7327(3) 0.070 Uiso 1 calc R
C14 C 1.0070(5) 0.3971(5) 0.6489(3) 0.073(2) Uani 1 d .
H14 H 1.0671(5) 0.4094(5) 0.6429(3) 0.097 Uiso 1 calc R
C15 C 0.9475(7) 0.3351(5) 0.6039(3) 0.085(3) Uani 1 d .
H15 H 0.9673(7) 0.3079(5) 0.5670(3) 0.114 Uiso 1 calc R
C16 C 0.8588(7) 0.3139(4) 0.6139(3) 0.080(2) Uani 1 d .
H16 H 0.8206(7) 0.2706(4) 0.5848(3) 0.107 Uiso 1 calc R
C17 C 0.8263(5) 0.3579(3) 0.6682(2) 0.056(2) Uani 1 d .
H17 H 0.7660(5) 0.3451(3) 0.6736(2) 0.075 Uiso 1 calc R
C18 C 0.8758(4) 0.4861(4) 0.5165(3) 0.0526(13) Uani 1 d .
C20 C 0.9070(4) 0.6020(4) 0.6188(3) 0.0551(14) Uani 1 d .
C22 C 0.7508(4) 0.5125(3) 0.5858(2) 0.0408(11) Uani 1 d .
O19 O 0.8771(3) 0.4950(4) 0.4590(2) 0.083(2) Uani 1 d .
O21 O 0.9259(4) 0.6837(3) 0.6265(3) 0.092(2) Uani 1 d .
O23 O 0.6726(3) 0.5366(3) 0.5729(2) 0.0528(9) Uani 1 d .
C24 C 0.9885(4) 0.3116(4) 0.9094(3) 0.0540(14) Uani 1 d .
H24 H 1.0470(4) 0.3353(4) 0.9309(3) 0.072 Uiso 1 calc R
C25 C 0.9590(4) 0.2890(4) 0.8391(3) 0.0506(13) Uani 1 d .
H25 H 0.9948(4) 0.2952(4) 0.8062(3) 0.067 Uiso 1 calc R
C26 C 0.8655(4) 0.2554(3) 0.8275(3) 0.0453(12) Uani 1 d .
H26 H 0.8289(4) 0.2353(3) 0.7858(3) 0.060 Uiso 1 calc R
C27 C 0.8379(4) 0.2581(3) 0.8911(3) 0.0451(12) Uani 1 d .
H27 H 0.7796(4) 0.2407(3) 0.8985(3) 0.060 Uiso 1 calc R
C28 C 0.9145(4) 0.2920(4) 0.9410(3) 0.0475(12) Uani 1 d .
H28 H 0.9155(4) 0.3000(4) 0.9873(3) 0.063 Uiso 1 calc R
Fe1' Fe 0.85788(5) -0.00448(5) 0.36575(3) 0.0350(2) Uani 1 d .
C2' C 0.8462(3) 0.0630(3) 0.2765(2) 0.0365(10) Uani 1 d .
C3' C 0.8139(4) 0.0803(4) 0.4304(3) 0.0472(12) Uani 1 d .
C4' C 0.8928(3) 0.1431(3) 0.3223(2) 0.0370(10) Uani 1 d .
B5' B 0.7407(4) 0.0512(5) 0.2857(3) 0.0463(14) Uani 1 d .
B6' B 0.7215(4) 0.0626(5) 0.3735(3) 0.0513(15) Uani 1 d .
B7' B 0.8843(4) 0.1522(4) 0.4080(3) 0.0403(12) Uani 1 d .
B8' B 0.7840(4) 0.1667(5) 0.2636(3) 0.0437(13) Uani 1 d .
B9' B 0.7608(5) 0.1834(5) 0.4024(3) 0.055(2) Uani 1 d .
B10' B 0.8171(5) 0.2290(4) 0.3406(3) 0.0474(14) Uani 1 d .
B11' B 0.7066(5) 0.1653(5) 0.3163(3) 0.053(2) Uani 1 d .
Cr' Cr 0.92604(5) 0.09556(5) 0.12959(3) 0.0336(2) Uani 1 d .
C12' C 0.8870(3) 0.0236(3) 0.2202(2) 0.0326(9) Uani 1 d .
C13' C 0.9863(3) 0.0195(3) 0.2260(2) 0.0359(10) Uani 1 d .
H13' H 1.0263(3) 0.0446(3) 0.2647(2) 0.048 Uiso 1 calc R
C14' C 1.0237(3) -0.0223(3) 0.1737(2) 0.0398(11) Uani 1 d .
H14' H 1.0881(3) -0.0263(3) 0.1784(2) 0.053 Uiso 1 calc R
C15' C 0.9631(4) -0.0582(3) 0.1140(2) 0.0424(11) Uani 1 d .
H15' H 0.9876(4) -0.0853(3) 0.0791(2) 0.056 Uiso 1 calc R
C16' C 0.8671(4) -0.0531(3) 0.1074(2) 0.0422(11) Uani 1 d .
H16' H 0.8276(4) -0.0770(3) 0.0680(2) 0.056 Uiso 1 calc R
C17' C 0.8287(3) -0.0119(3) 0.1599(2) 0.0402(11) Uani 1 d .
H17' H 0.7642(3) -0.0083(3) 0.1545(2) 0.053 Uiso 1 calc R
C18' C 1.0080(4) 0.1337(3) 0.0769(2) 0.0420(11) Uani 1 d .
C20' C 0.9424(4) 0.2145(4) 0.1715(3) 0.0443(12) Uani 1 d .
C22' C 0.8281(4) 0.1509(4) 0.0686(2) 0.0426(11) Uani 1 d .
O19' O 1.0607(3) 0.1584(3) 0.0442(2) 0.0530(9) Uani 1 d .
O21' O 0.9494(3) 0.2912(3) 0.1971(2) 0.0639(11) Uani 1 d .
O23' O 0.7657(3) 0.1885(3) 0.0312(2) 0.0560(10) Uani 1 d .
C24' C 0.9647(5) -0.0877(4) 0.4253(3) 0.066(2) Uani 1 d .
H24' H 1.0160(5) -0.0630(4) 0.4565(3) 0.088 Uiso 1 calc R
C25' C 0.9589(5) -0.1050(4) 0.3550(3) 0.064(2) Uani 1 d .
H25' H 1.0060(5) -0.0942(4) 0.3314(3) 0.085 Uiso 1 calc R
C26' C 0.8700(5) -0.1412(4) 0.3274(3) 0.064(2) Uani 1 d .
H26' H 0.8475(5) -0.1589(4) 0.2819(3) 0.085 Uiso 1 calc R
C27' C 0.8206(5) -0.1465(4) 0.3787(3) 0.066(2) Uani 1 d .
H27' H 0.7592(5) -0.1677(4) 0.3737(3) 0.088 Uiso 1 calc R
C28' C 0.8786(5) -0.1147(4) 0.4391(3) 0.065(2) Uani 1 d .
H28' H 0.8629(5) -0.1117(4) 0.4817(3) 0.087 Uiso 1 calc R
H3 H 0.8500(46) 0.4588(49) 0.9820(34) 0.086(21) Uiso 1 d .
H4 H 0.9632(31) 0.5541(31) 0.8095(21) 0.028(11) Uiso 1 d .
H5 H 0.6970(40) 0.4141(41) 0.7562(29) 0.064(17) Uiso 1 d .
H6 H 0.6797(35) 0.4309(38) 0.8944(25) 0.050(14) Uiso 1 d .
H7 H 0.9766(36) 0.5774(37) 0.9356(26) 0.051(15) Uiso 1 d .
H8 H 0.7902(34) 0.6057(36) 0.7166(25) 0.046(14) Uiso 1 d .
H9 H 0.7705(40) 0.6336(42) 0.9464(29) 0.064(17) Uiso 1 d .
H10 H 0.8583(34) 0.7011(38) 0.8398(25) 0.045(14) Uiso 1 d .
H11 H 0.6556(38) 0.6086(38) 0.8058(27) 0.057(16) Uiso 1 d .
H3' H 0.8179(36) 0.0600(39) 0.4759(27) 0.051(15) Uiso 1 d .
H4' H 0.9529(35) 0.1708(35) 0.3131(24) 0.042(13) Uiso 1 d .
H5' H 0.6935(37) 0.0097(37) 0.2493(27) 0.050(15) Uiso 1 d .
H6' H 0.6600(38) 0.0189(39) 0.3844(27) 0.058(16) Uiso 1 d .
H7' H 0.9491(34) 0.1842(36) 0.4398(25) 0.044(13) Uiso 1 d .
H8' H 0.7818(33) 0.1949(35) 0.2163(25) 0.041(13) Uiso 1 d .
H9' H 0.7372(37) 0.2305(39) 0.4378(27) 0.055(15) Uiso 1 d .
H10' H 0.8367(32) 0.3082(35) 0.3382(23) 0.040(13) Uiso 1 d .
H11' H 0.6397(40) 0.2043(41) 0.2962(29) 0.064(17) Uiso 1 d .

loop_
_atom_type_symbol
_atom_type_description
_atom_type_scat_dispersion_real
_atom_type_scat_dispersion_imag
_atom_type_scat_source
C C 0.0033 0.0016 'International Tables Vol C Tables 4.2.6.8 and 6.1.1.4'
H H 0.0000 0.0000 'International Tables Vol C Tables 4.2.6.8 and 6.1.1.4'
O O 0.0106 0.0060 'International Tables Vol C Tables 4.2.6.8 and 6.1.1.4'
B B 0.0013 0.0007 'International Tables Vol C Tables 4.2.6.8 and 6.1.1.4'
Cr Cr 0.3209 0.6236 'International Tables Vol C Tables 4.2.6.8 and 6.1.1.4'
Fe Fe 0.3463 0.8444 'International Tables Vol C Tables 4.2.6.8 and 6.1.1.4'

loop_
_geom_angle_atom_site_label_1
_geom_angle_atom_site_label_2
_geom_angle_atom_site_label_3
_geom_angle
C3 Fe1 C2 111.0(2)
C3 Fe1 C26 145.1(2)
C2 Fe1 C26 96.9(2)
C3 Fe1 C27 104.9(2)
C2 Fe1 C27 131.9(2)
C26 Fe1 C27 40.5(2)
C3 Fe1 C25 148.3(2)
C2 Fe1 C25 94.6(2)
C26 Fe1 C25 40.3(2)
C27 Fe1 C25 67.4(2)
C3 Fe1 C28 87.8(2)
C2 Fe1 C28 160.8(2)
C26 Fe1 C28 67.1(2)
C27 Fe1 C28 39.8(2)
C25 Fe1 C28 66.4(2)
C3 Fe1 C24 108.6(2)
C2 Fe1 C24 126.1(2)
C26 Fe1 C24 67.1(2)
C27 Fe1 C24 66.8(2)
C25 Fe1 C24 39.7(2)
C28 Fe1 C24 39.1(2)
C3 Fe1 B5 88.2(2)
C2 Fe1 B5 44.3(2)
C26 Fe1 B5 98.5(2)
C27 Fe1 B5 108.4(2)
C25 Fe1 B5 123.6(2)
C28 Fe1 B5 144.7(2)
C24 Fe1 B5 163.2(2)
C3 Fe1 B6 44.0(2)
C2 Fe1 B6 88.3(2)
C26 Fe1 B6 120.2(2)
C27 Fe1 B6 96.3(2)
C25 Fe1 B6 160.4(2)
C28 Fe1 B6 108.7(2)
C24 Fe1 B6 145.0(2)
B5 Fe1 B6 49.3(2)
C3 Fe1 C4 82.3(2)
C2 Fe1 C4 40.4(2)
C26 Fe1 C4 131.9(2)
C27 Fe1 C4 172.0(2)
C25 Fe1 C4 108.3(2)
C28 Fe1 C4 145.9(2)
C24 Fe1 C4 114.8(2)
B5 Fe1 C4 67.7(2)
B6 Fe1 C4 86.3(2)
C3 Fe1 B7 42.2(2)
C2 Fe1 B7 83.4(2)
C26 Fe1 B7 168.8(2)
C27 Fe1 B7 143.1(2)
C25 Fe1 B7 128.5(2)
C28 Fe1 B7 110.1(2)
C24 Fe1 B7 103.6(2)
B5 Fe1 B7 89.6(2)
B6 Fe1 B7 71.0(2)
C4 Fe1 B7 44.9(2)
C12 C2 C4 121.8(4)
C12 C2 B5 128.3(4)
C4 C2 B5 107.9(4)
C12 C2 B8 119.3(4)
C4 C2 B8 66.9(3)
B5 C2 B8 66.7(3)
C12 C2 Fe1 123.3(3)
C4 C2 Fe1 80.4(3)
B5 C2 Fe1 75.7(3)
B8 C2 Fe1 117.4(3)
B7 C3 B6 113.0(4)
B7 C3 B9 69.0(4)
B6 C3 B9 68.6(4)
B7 C3 Fe1 80.4(3)
B6 C3 Fe1 77.3(3)
B9 C3 Fe1 118.6(4)
B7 C3 H3 124.2(40)
B6 C3 H3 121.6(40)
B9 C3 H3 120.8(40)
Fe1 C3 H3 120.4(40)
C2 C4 B10 115.9(4)
C2 C4 B7 123.1(4)
B10 C4 B7 63.3(3)
C2 C4 B8 61.7(3)
B10 C4 B8 60.3(3)
B7 C4 B8 113.8(4)
C2 C4 Fe1 59.2(2)
B10 C4 Fe1 109.3(3)
B7 C4 Fe1 67.9(3)
B8 C4 Fe1 101.2(3)
C2 C4 H4 114.8(27)
B10 C4 H4 119.2(28)
B7 C4 H4 111.1(27)
B8 C4 H4 125.1(27)
Fe1 C4 H4 124.4(27)
C2 B5 B8 59.0(3)
C2 B5 B11 107.4(4)
B8 B5 B11 56.7(3)
C2 B5 B6 116.6(4)
B8 B5 B6 106.4(4)
B11 B5 B6 58.7(3)
C2 B5 Fe1 60.0(2)
B8 B5 Fe1 101.9(3)
B11 B5 Fe1 105.4(3)
B6 B5 Fe1 65.7(3)
C2 B5 H5 118.6(30)
B8 B5 H5 123.9(30)
B11 B5 H5 123.0(30)
B6 B5 H5 118.5(30)
Fe1 B5 H5 125.6(30)
C3 B6 B11 107.4(5)
C3 B6 B9 57.3(4)
B11 B6 B9 57.8(3)
C3 B6 B5 115.0(4)
B11 B6 B5 59.6(3)
B9 B6 B5 106.5(4)
C3 B6 Fe1 58.7(3)
B11 B6 Fe1 105.4(3)
B9 B6 Fe1 99.2(3)
B5 B6 Fe1 65.0(2)
C3 B6 H6 123.7(25)
B11 B6 H6 120.0(26)
B9 B6 H6 128.0(26)
B5 B6 H6 114.3(26)
Fe1 B6 H6 126.2(26)
C3 B7 C4 115.6(4)
C3 B7 B10 107.6(5)
C4 B7 B10 57.4(3)
C3 B7 B9 57.9(4)
C4 B7 B9 103.7(4)
B10 B7 B9 56.9(3)
C3 B7 Fe1 57.4(3)
C4 B7 Fe1 67.2(2)
B10 B7 Fe1 105.1(3)
B9 B7 Fe1 97.5(3)
C3 B7 H7 126.8(27)
C4 B7 H7 113.0(27)
B10 B7 H7 116.0(27)
B9 B7 H7 127.6(27)
Fe1 B7 H7 130.3(27)
C2 B8 B11 108.0(4)
C2 B8 B10 104.7(4)
B11 B8 B10 62.8(3)
C2 B8 C4 51.4(3)
B11 B8 C4 101.5(4)
B10 B8 C4 58.2(3)
C2 B8 B5 54.3(3)
B11 B8 B5 62.0(3)
B10 B8 B5 105.3(4)
C4 B8 B5 89.0(3)
C2 B8 H8 114.7(26)
B11 B8 H8 131.8(26)
B10 B8 H8 122.5(26)
C4 B8 H8 122.1(26)
B5 B8 H8 131.3(26)
C3 B9 B10 107.3(4)
C3 B9 B11 106.9(4)
B10 B9 B11 62.4(3)
C3 B9 B7 53.1(4)
B10 B9 B7 61.3(4)
B11 B9 B7 104.7(4)
C3 B9 B6 54.1(3)
B10 B9 B6 105.3(4)
B11 B9 B6 60.4(3)
B7 B9 B6 92.1(4)
C3 B9 H9 119.9(31)
B10 B9 H9 123.9(31)
B11 B9 H9 122.8(31)
B7 B9 H9 128.9(31)
B6 B9 H9 126.0(32)
C4 B10 B9 109.2(4)
C4 B10 B8 61.5(3)
B9 B10 B8 112.4(4)
C4 B10 B11 100.4(4)
B9 B10 B11 59.5(3)
B8 B10 B11 58.0(3)
C4 B10 B7 59.3(3)
B9 B10 B7 61.8(4)
B8 B10 B7 111.4(4)
B11 B10 B7 103.0(4)
C4 B10 H10 120.8(28)
B9 B10 H10 122.2(28)
B8 B10 H10 115.6(28)
B11 B10 H10 129.1(28)
B7 B10 H10 122.5(28)
B8 B11 B9 112.2(4)
B8 B11 B6 112.7(4)
B9 B11 B6 61.8(4)
B8 B11 B10 59.2(3)
B9 B11 B10 58.1(3)
B6 B11 B10 103.2(4)
B8 B11 B5 61.3(3)
B9 B11 B5 111.2(4)
B6 B11 B5 61.6(3)
B10 B11 B5 102.3(4)
B8 B11 H11 114.0(27)
B9 B11 H11 123.5(27)
B6 B11 H11 122.7(27)
B10 B11 H11 128.6(27)
B5 B11 H11 118.4(27)
C18 Cr C22 88.5(2)
C18 Cr C20 88.3(3)
C22 Cr C20 88.3(2)
C18 Cr C15 86.4(2)
C22 Cr C15 135.7(3)
C20 Cr C15 135.4(3)
C18 Cr C17 134.3(2)
C22 Cr C17 86.2(2)
C20 Cr C17 136.8(2)
C15 Cr C17 67.2(3)
C18 Cr C16 100.5(2)
C22 Cr C16 101.9(3)
C20 Cr C16 166.7(3)
C15 Cr C16 36.8(3)
C17 Cr C16 37.4(2)
C18 Cr C13 136.6(2)
C22 Cr C13 134.6(2)
C20 Cr C13 88.2(2)
C15 Cr C13 66.8(2)
C17 Cr C13 66.6(2)
C16 Cr C13 78.5(3)
C18 Cr C14 102.1(2)
C22 Cr C14 165.1(2)
C20 Cr C14 102.2(3)
C15 Cr C14 36.9(3)
C17 Cr C14 79.0(3)
C16 Cr C14 66.3(3)
C13 Cr C14 37.2(2)
C18 Cr C12 165.7(2)
C22 Cr C12 100.5(2)
C20 Cr C12 102.9(2)
C15 Cr C12 79.4(2)
C17 Cr C12 37.1(2)
C16 Cr C12 67.1(2)
C13 Cr C12 37.1(2)
C14 Cr C12 67.1(2)
C17 C12 C13 118.2(5)
C17 C12 C2 120.1(5)
C13 C12 C2 121.7(4)
C17 C12 Cr 70.1(3)
C13 C12 Cr 70.6(3)
C2 C12 Cr 133.0(3)
C12 C13 C14 121.1(6)
C12 C13 Cr 72.4(3)
C14 C13 Cr 71.7(3)
C15 C14 C13 119.4(7)
C15 C14 Cr 70.5(4)
C13 C14 Cr 71.1(3)
C16 C15 C14 120.5(6)
C16 C15 Cr 72.0(4)
C14 C15 Cr 72.6(4)
C15 C16 C17 120.3(6)
C15 C16 Cr 71.2(4)
C17 C16 Cr 71.2(3)
C12 C17 C16 120.5(6)
C12 C17 Cr 72.8(3)
C16 C17 Cr 71.4(3)
O19 C18 Cr 179.5(5)
O21 C20 Cr 178.1(6)
O23 C22 Cr 179.0(4)
C28 C24 C25 108.1(5)
C28 C24 Fe1 70.1(3)
C25 C24 Fe1 69.2(3)
C28 C24 H24 126.0(3)
C25 C24 H24 126.0(3)
Fe1 C24 H24 126.27(15)
C24 C25 C26 108.0(5)
C24 C25 Fe1 71.1(3)
C26 C25 Fe1 69.1(3)
C25 C26 C27 107.4(5)
C25 C26 Fe1 70.7(3)
C27 C26 Fe1 69.7(3)
C28 C27 C26 107.9(5)
C28 C27 Fe1 71.5(3)
C26 C27 Fe1 69.7(3)
C24 C28 C27 108.6(5)
C24 C28 Fe1 70.8(3)
C27 C28 Fe1 68.7(3)
C3' Fe1' C2' 110.0(2)
C3' Fe1' C26' 149.6(2)
C2' Fe1' C26' 95.0(2)
C3' Fe1' C27' 110.2(2)
C2' Fe1' C27' 125.7(2)
C26' Fe1' C27' 39.4(2)
C3' Fe1' C25' 144.5(3)
C2' Fe1' C25' 98.1(2)
C26' Fe1' C25' 39.5(3)
C27' Fe1' C25' 66.2(3)
C3' Fe1' C28' 89.0(2)
C2' Fe1' C28' 160.6(2)
C26' Fe1' C28' 65.7(2)
C27' Fe1' C28' 39.2(2)
C25' Fe1' C28' 65.9(2)
C3' Fe1' C24' 105.2(3)
C2' Fe1' C24' 132.4(2)
C26' Fe1' C24' 66.3(3)
C27' Fe1' C24' 66.2(3)
C25' Fe1' C24' 39.7(2)
C28' Fe1' C24' 39.2(3)
C3' Fe1' B5' 87.6(2)
C2' Fe1' B5' 44.5(2)
C26' Fe1' B5' 99.3(3)
C27' Fe1' B5' 103.5(3)
C25' Fe1' B5' 127.9(3)
C28' Fe1' B5' 137.0(3)
C24' Fe1' B5' 165.5(3)
C3' Fe1' B6' 43.9(2)
C2' Fe1' B6' 88.1(2)
C26' Fe1' B6' 123.7(3)
C27' Fe1' B6' 96.6(3)
C25' Fe1' B6' 162.2(3)
C28' Fe1' B6' 104.2(3)
C24' Fe1' B6' 139.1(3)
B5' Fe1' B6' 49.0(2)
C3' Fe1' C4' 81.9(2)
C2' Fe1' C4' 40.0(2)
C26' Fe1' C4' 128.2(2)
C27' Fe1' C4' 165.4(2)
C25' Fe1' C4' 108.9(2)
C28' Fe1' C4' 153.3(2)
C24' Fe1' C4' 119.7(2)
B5' Fe1' C4' 68.0(2)
B6' Fe1' C4' 86.5(2)
C3' Fe1' B7' 42.0(2)
C2' Fe1' B7' 82.5(2)
C26' Fe1' B7' 165.2(3)
C27' Fe1' B7' 149.7(2)
C25' Fe1' B7' 126.3(3)
C28' Fe1' B7' 115.5(2)
C24' Fe1' B7' 104.8(2)
B5' Fe1' B7' 89.1(2)
B6' Fe1' B7' 70.9(2)
C4' Fe1' B7' 44.5(2)
C12' C2' C4' 121.7(4)
C12' C2' B5' 127.3(4)
C4' C2' B5' 109.0(4)
C12' C2' B8' 119.0(4)
C4' C2' B8' 68.4(3)
B5' C2' B8' 66.4(4)
C12' C2' Fe1' 122.8(3)
C4' C2' Fe1' 81.6(3)
B5' C2' Fe1' 75.3(3)
B8' C2' Fe1' 118.1(3)
B7' C3' B6' 113.8(4)
B7' C3' B9' 69.7(4)
B6' C3' B9' 67.8(4)
B7' C3' Fe1' 81.4(3)
B6' C3' Fe1' 77.6(3)
B9' C3' Fe1' 118.9(4)
B7' C3' H3' 124.0(33)
B6' C3' H3' 120.8(33)
B9' C3' H3' 120.5(33)
Fe1' C3' H3' 120.3(33)
C2' C4' B10' 114.0(4)
C2' C4' B7' 122.1(4)
B10' C4' B7' 63.5(3)
C2' C4' B8' 60.6(3)
B10' C4' B8' 59.4(3)
B7' C4' B8' 112.8(4)
C2' C4' Fe1' 58.4(2)
B10' C4' Fe1' 108.5(3)
B7' C4' Fe1' 67.9(2)
B8' C4' Fe1' 99.6(3)
C2' C4' H4' 117.5(28)
B10' C4' H4' 114.3(28)
B7' C4' H4' 113.8(27)
B8' C4' H4' 119.8(27)
Fe1' C4' H4' 132.2(28)
C2' B5' B11' 107.3(5)
C2' B5' B8' 58.8(3)
B11' B5' B8' 56.9(3)
C2' B5' B6' 116.9(4)
B11' B5' B6' 59.2(3)
B8' B5' B6' 107.1(4)
C2' B5' Fe1' 60.2(2)
B11' B5' Fe1' 106.5(4)
B8' B5' Fe1' 102.9(3)
B6' B5' Fe1' 66.2(3)
C2' B5' H5' 118.6(28)
B11' B5' H5' 121.1(28)
B8' B5' H5' 121.3(28)
B6' B5' H5' 119.3(28)
Fe1' B5' H5' 127.0(28)
C3' B6' B11' 107.6(5)
C3' B6' B9' 57.8(4)
B11' B6' B9' 58.0(4)
C3' B6' B5' 114.4(4)
B11' B6' B5' 58.9(4)
B9' B6' B5' 106.1(4)
C3' B6' Fe1' 58.5(3)
B11' B6' Fe1' 105.3(4)
B9' B6' Fe1' 99.9(4)
B5' B6' Fe1' 64.8(3)
C3' B6' H6' 121.8(27)
B11' B6' H6' 122.9(27)
B9' B6' H6' 129.0(28)
B5' B6' H6' 115.4(28)
Fe1' B6' H6' 123.5(28)
C3' B7' C4' 115.4(4)
C3' B7' B10' 107.1(4)
C4' B7' B10' 57.2(3)
C3' B7' B9' 57.4(3)
C4' B7' B9' 103.7(4)
B10' B7' B9' 57.0(3)
C3' B7' Fe1' 56.6(3)
C4' B7' Fe1' 67.5(2)
B10' B7' Fe1' 104.3(3)
B9' B7' Fe1' 96.3(3)
C3' B7' H7' 128.3(25)
C4' B7' H7' 110.8(25)
B10' B7' H7' 116.9(25)
B9' B7' H7' 130.5(25)
Fe1' B7' H7' 129.1(25)
C2' B8' B11' 107.9(4)
C2' B8' B10' 104.1(4)
B11' B8' B10' 63.4(4)
C2' B8' C4' 51.0(3)
B11' B8' C4' 102.0(4)
B10' B8' C4' 58.0(3)
C2' B8' B5' 54.8(3)
B11' B8' B5' 61.4(4)
B10' B8' B5' 105.1(4)
C4' B8' B5' 89.5(3)
C2' B8' H8' 111.9(27)
B11' B8' H8' 133.4(27)
B10' B8' H8' 125.7(28)
C4' B8' H8' 121.5(27)
B5' B8' H8' 128.6(28)
C3' B9' B10' 106.7(4)
C3' B9' B11' 107.0(5)
B10' B9' B11' 62.4(4)
C3' B9' B6' 54.4(3)
B10' B9' B6' 105.6(4)
B11' B9' B6' 60.7(4)
C3' B9' B7' 52.9(3)
B10' B9' B7' 61.0(3)
B11' B9' B7' 104.8(4)
B6' B9' B7' 92.7(4)
C3' B9' H9' 119.2(29)
B10' B9' H9' 121.5(29)
B11' B9' H9' 126.4(29)
B6' B9' H9' 129.7(29)
B7' B9' H9' 123.8(29)
C4' B10' B8' 62.6(3)
C4' B10' B9' 109.4(4)
B8' B10' B9' 111.7(5)
C4' B10' B11' 101.2(4)
B8' B10' B11' 57.6(4)
B9' B10' B11' 58.9(4)
C4' B10' B7' 59.3(3)
B8' B10' B7' 111.9(4)
B9' B10' B7' 62.0(3)
B11' B10' B7' 103.1(4)
C4' B10' H10' 118.2(24)
B8' B10' H10' 117.5(24)
B9' B10' H10' 122.6(24)
B11' B10' H10' 132.4(24)
B7' B10' H10' 119.2(24)
B8' B11' B9' 112.7(5)
B8' B11' B5' 61.7(4)
B9' B11' B5' 111.1(4)
B8' B11' B6' 113.3(4)
B9' B11' B6' 61.2(4)
B5' B11' B6' 61.9(4)
B8' B11' B10' 59.0(4)
B9' B11' B10' 58.7(4)
B5' B11' B10' 102.3(4)
B6' B11' B10' 103.3(4)
B8' B11' H11' 115.0(29)
B9' B11' H11' 117.6(30)
B5' B11' H11' 125.9(30)
B6' B11' H11' 125.6(30)
B10' B11' H11' 122.1(30)
C20' Cr' C22' 86.6(2)
C20' Cr' C18' 88.4(2)
C22' Cr' C18' 90.8(2)
C20' Cr' C13' 92.0(2)
C22' Cr' C13' 152.3(2)
C18' Cr' C13' 116.8(2)
C20' Cr' C14' 117.5(2)
C22' Cr' C14' 155.9(2)
C18' Cr' C14' 89.4(2)
C13' Cr' C14' 37.1(2)
C20' Cr' C15' 154.6(2)
C22' Cr' C15' 118.7(2)
C18' Cr' C15' 88.8(2)
C13' Cr' C15' 66.9(2)
C14' Cr' C15' 37.2(2)
C20' Cr' C16' 156.7(2)
C22' Cr' C16' 91.9(2)
C18' Cr' C16' 114.9(2)
C13' Cr' C16' 78.7(2)
C14' Cr' C16' 66.3(2)
C15' Cr' C16' 36.4(2)
C20' Cr' C17' 119.6(2)
C22' Cr' C17' 90.1(2)
C18' Cr' C17' 151.9(2)
C13' Cr' C17' 66.7(2)
C14' Cr' C17' 78.7(2)
C15' Cr' C17' 66.4(2)
C16' Cr' C17' 37.1(2)
C20' Cr' C12' 93.0(2)
C22' Cr' C12' 114.8(2)
C18' Cr' C12' 154.4(2)
C13' Cr' C12' 37.6(2)
C14' Cr' C12' 67.3(2)
C15' Cr' C12' 79.0(2)
C16' Cr' C12' 66.5(2)
C17' Cr' C12' 36.6(2)
C17' C12' C13' 118.1(4)
C17' C12' C2' 120.5(4)
C13' C12' C2' 121.4(4)
C17' C12' Cr' 70.9(2)
C13' C12' Cr' 69.5(2)
C2' C12' Cr' 131.9(3)
C14' C13' C12' 120.6(4)
C14' C13' Cr' 71.8(3)
C12' C13' Cr' 72.9(2)
C13' C14' C15' 119.8(4)
C13' C14' Cr' 71.0(3)
C15' C14' Cr' 71.7(3)
C16' C15' C14' 120.1(4)
C16' C15' Cr' 72.0(3)
C14' C15' Cr' 71.2(3)
C15' C16' C17' 120.6(4)
C15' C16' Cr' 71.7(3)
C17' C16' Cr' 71.6(3)
C12' C17' C16' 120.8(4)
C12' C17' Cr' 72.5(3)
C16' C17' Cr' 71.3(3)
O19' C18' Cr' 179.2(4)
O21' C20' Cr' 177.4(5)
O23' C22' Cr' 177.8(4)
C28' C24' C25' 107.0(6)
C28' C24' Fe1' 70.2(3)
C25' C24' Fe1' 69.5(3)
C26' C25' C24' 107.7(6)
C26' C25' Fe1' 69.5(4)
C24' C25' Fe1' 70.9(3)
C27' C26' C25' 108.7(6)
C27' C26' Fe1' 70.6(3)
C25' C26' Fe1' 71.0(3)
C26' C27' C28' 108.1(6)
C26' C27' Fe1' 70.1(3)
C28' C27' Fe1' 71.5(3)
C27' C28' C24' 108.5(5)
C27' C28' Fe1' 69.4(3)
C24' C28' Fe1' 70.5(3)

loop_
_geom_bond_atom_site_label_1
_geom_bond_atom_site_label_2
_geom_bond_distance
Fe1 C3 1.952(5)
Fe1 C2 1.980(4)
Fe1 C26 2.048(5)
Fe1 C27 2.048(5)
Fe1 C25 2.069(5)
Fe1 C28 2.084(5)
Fe1 C24 2.093(5)
Fe1 B5 2.217(5)
Fe1 B6 2.230(6)
Fe1 C4 2.274(5)
Fe1 B7 2.285(6)
C2 C12 1.492(6)
C2 C4 1.496(6)
C2 B5 1.597(7)
C2 B8 1.686(7)
C3 B7 1.557(9)
C3 B6 1.588(9)
C3 B9 1.648(8)
C3 H3 0.99(7)
C4 B10 1.704(7)
C4 B7 1.739(7)
C4 B8 1.762(7)
C4 H4 0.92(4)
B5 B8 1.806(8)
B5 B11 1.818(7)
B5 B6 1.854(8)
B5 H5 1.08(6)
B6 B11 1.801(8)
B6 B9 1.825(9)
B6 H6 1.14(5)
B7 B10 1.808(8)
B7 B9 1.818(9)
B7 H7 1.10(5)
B8 B11 1.720(8)
B8 B10 1.742(8)
B8 H8 1.10(5)
B9 B10 1.728(8)
B9 B11 1.753(8)
B9 H9 1.07(6)
B10 B11 1.804(8)
B10 H10 1.02(5)
B11 H11 1.14(5)
Cr C18 1.830(6)
Cr C22 1.830(6)
Cr C20 1.838(6)
Cr C15 2.195(6)
Cr C17 2.202(5)
Cr C16 2.204(5)
Cr C13 2.214(5)
Cr C14 2.221(6)
Cr C12 2.238(4)
C12 C17 1.412(7)
C12 C13 1.415(7)
C13 C14 1.415(7)
C14 C15 1.397(11)
C15 C16 1.389(11)
C16 C17 1.415(8)
C18 O19 1.162(6)
C20 O21 1.158(7)
C22 O23 1.166(6)
C24 C28 1.397(8)
C24 C25 1.414(8)
C25 C26 1.417(8)
C26 C27 1.418(7)
C27 C28 1.408(7)
Fe1' C3' 1.953(5)
Fe1' C2' 1.986(5)
Fe1' C26' 2.050(6)
Fe1' C27' 2.057(6)
Fe1' C25' 2.070(6)
Fe1' C28' 2.084(5)
Fe1' C24' 2.088(6)
Fe1' B5' 2.213(6)
Fe1' B6' 2.237(6)
Fe1' C4' 2.306(5)
Fe1' B7' 2.313(6)
C2' C12' 1.489(6)
C2' C4' 1.497(7)
C2' B5' 1.604(7)
C2' B8' 1.679(7)
C3' B7' 1.565(8)
C3' B6' 1.587(8)
C3' B9' 1.653(8)
C3' H3' 0.94(5)
C4' B10' 1.712(7)
C4' B7' 1.750(7)
C4' B8' 1.792(7)
C4' H4' 1.01(5)
B5' B11' 1.794(9)
B5' B8' 1.799(9)
B5' B6' 1.847(8)
B5' H5' 1.06(5)
B6' B11' 1.799(9)
B6' B9' 1.809(10)
B6' H6' 1.14(5)
B7' B10' 1.822(8)
B7' B9' 1.840(9)
B7' H7' 1.11(5)
B8' B11' 1.711(8)
B8' B10' 1.737(9)
B8' H8' 1.02(5)
B9' B10' 1.746(9)
B9' B11' 1.750(9)
B9' H9' 1.07(5)
B10' B11' 1.811(10)
B10' H10' 1.13(5)
B11' H11' 1.11(6)
Cr' C20' 1.827(5)
Cr' C22' 1.834(5)
Cr' C18' 1.840(5)
Cr' C13' 2.202(4)
Cr' C14' 2.212(5)
Cr' C15' 2.219(5)
Cr' C16' 2.223(5)
Cr' C17' 2.227(5)
Cr' C12' 2.247(4)
C12' C17' 1.405(6)
C12' C13' 1.436(6)
C13' C14' 1.406(6)
C14' C15' 1.412(7)
C15' C16' 1.386(7)
C16' C17' 1.415(7)
C18' O19' 1.167(6)
C20' O21' 1.166(6)
C22' O23' 1.166(6)
C24' C28' 1.401(9)
C24' C25' 1.411(9)
C25' C26' 1.391(9)
C26' C27' 1.383(9)
